data_4030437
loop_
_publ_author_name
'Benner, G.'
'Hoppe, R.'

_publ_section_title
;
 Two new compounds of the SmZrF7-type: EuSnF7 and YSnF7
;
_journal_name_full 'European Journal of Solid State and Inorganic Chemistry'
_journal_page_first 659
_journal_page_last 677
_journal_volume 29
_journal_year 1992
_chemical_formula_sum 'Eu F7 Sn'
_chemical_formula_weight 403.67
_space_group_IT_number 4
_symmetry_cell_setting monoclinic
_symmetry_Int_Tables_number 4
_symmetry_space_group_name_Hall 'P 2yb'
_symmetry_space_group_name_H-M 'P 1 21 1'
_cell_angle_alpha 90
_cell_angle_beta 103.09(2)
_cell_angle_gamma 90
_cell_formula_units_Z 2
_cell_length_a 6.056(1)
_cell_length_b 5.628(1)
_cell_length_c 8.175(1)
_cell_volume 271.39(8)
_diffrn_ambient_temperature 293
_diffrn_radiation_probe x-ray
_diffrn_radiation_type MoK\a
_diffrn_radiation_wavelength 0.71069
_exptl_absorpt_coefficient_mu 13.16
_exptl_crystal_density_diffrn 4.94
_exptl_crystal_F_000 176
_refine_ls_number_parameters 82
_refine_ls_number_reflns 2039
_refine_ls_R_factor_gt 0.0419
_refine_ls_wR_factor_gt 0.0366
_cod_data_source_file EJSSIC-1992-29-659-677-1.cif
_cod_data_source_block EuSnF7
_cod_original_sg_symbol_H-M 'P 21'
_cod_database_code 4030437

loop_
_symmetry_equiv_pos_site_id
_symmetry_equiv_pos_as_xyz
1 x,y,z
2 -x,1/2+y,-z

loop_
_atom_site_aniso_label
_atom_site_aniso_U_11
_atom_site_aniso_U_22
_atom_site_aniso_U_33
_atom_site_aniso_U_23
_atom_site_aniso_U_13
_atom_site_aniso_U_12
Eu 0.0042(2) 0.0099(2) 0.0033(2) 0.0032(5) -0.0013(1) -0.0018(5)
Sn 0.0033(2) 0.0082(2) 0.0027(2) -0.0008(7) -0.0010(1) -0.0002(8)
F1 0.019(2) 0.030(3) 0.007(2) 0.009(4) -0.0012(17) 0.005(4)
F2 0.030(4) 0.024(3) 0.020(3) -0.002(3) 0.001(3) 0.002(3)
F3 0.019(3) 0.026(3) 0.021(3) 0.001(3) 0.007(2) 0.007(3)
F4 0.013(3) 0.027(3) 0.014(3) -0.004(3) -0.004(2) 0.012(2)
F5 0.018(2) 0.027(2) 0.007(2) 0.004(4) 0.0011(17) -0.012(4)
F6 0.022(3) 0.013(3) 0.009(3) 0.003(2) 0.002(2) 0.016(2)
F7 0.019(3) 0.018(3) 0.016(3) -0.005(2) 0.000(2) -0.006(2)

loop_
_atom_site_label
_atom_site_type_symbol
_atom_site_thermal_displace_type
_atom_site_fract_x
_atom_site_fract_y
_atom_site_fract_z
_atom_site_occupancy
_atom_site_U_iso_or_equiv
Eu Eu Uani 0.15790(10) 0.25000 0.18810 1.000 0.0061(1)
Sn Sn Uani 0.31320(10) 0.2507(4) 0.72640(10) 1.000 0.0050(1)
F1 F Uani 0.2613(9) 0.259(3) 0.4842(6) 1.000 0.0193(14)
F2 F Uani 0.4155(15) -0.0486(15) 0.2573(12) 1.000 0.0254(19)
F3 F Uani 0.8694(13) 0.4566(13) 0.2813(10) 1.000 0.0216(17)
F4 F Uani 0.0500(12) 0.4532(14) 0.7098(9) 1.000 0.0191(17)
F5 F Uani 0.3661(9) 0.253(3) 0.9693(6) 1.000 0.0176(12)
F6 F Uani 0.5146(13) -0.0167(12) 0.7305(10) 1.000 0.0149(17)
F7 F Uani 0.9322(12) 0.0882(11) 0.9661(9) 1.000 0.0183(17)

loop_
_atom_type_symbol
_atom_type_description
_atom_type_scat_dispersion_real
_atom_type_scat_dispersion_imag
_atom_type_scat_source
Eu Eu -0.1578 3.6682 ' International Tables Vol C Tables 4.2.6.8 and 6.1.1.4'
F F 0.0171 0.0103 ' International Tables Vol C Tables 4.2.6.8 and 6.1.1.4'
Sn Sn -0.6537 1.4246 ' International Tables Vol C Tables 4.2.6.8 and 6.1.1.4'

loop_
_geom_angle_atom_site_label_1
_geom_angle_atom_site_label_2
_geom_angle_atom_site_label_3
_geom_angle
_geom_angle_site_symmetry_1
_geom_angle_site_symmetry_3
_geom_angle_publ_flag
F1 Eu F2 75.7(4) . . yes
F1 Eu F7 145.5(4) . 1_454 yes
F1 Eu F3 72.7(3) . 1_455 yes
F1 Eu F5 134.36(19) . 1_554 yes
F1 Eu F4 72.0(4) . 2_546 yes
F1 Eu F6 71.7(3) . 2_656 yes
F1 Eu F7 121.6(4) . 2_656 yes
F2 Eu F7 99.3(3) . 1_454 yes
F2 Eu F3 143.0(3) . 1_455 yes
F2 Eu F5 75.2(4) . 1_554 yes
F2 Eu F4 77.3(3) . 2_546 yes
F2 Eu F6 81.7(3) . 2_656 yes
F2 Eu F7 145.0(3) . 2_656 yes
F3 Eu F7 95.9(3) 1_455 1_454 yes
F5 Eu F7 73.9(3) 1_554 1_454 yes
F4 Eu F7 73.6(3) 2_546 1_454 yes
F6 Eu F7 142.3(3) 2_656 1_454 yes
F7 Eu F7 82.2(2) 1_454 2_656 yes
F3 Eu F5 141.7(4) 1_455 1_554 yes
F3 Eu F4 75.0(3) 1_455 2_546 yes
F3 Eu F6 105.8(3) 1_455 2_656 yes
F3 Eu F7 70.5(3) 1_455 2_656 yes
F4 Eu F5 132.8(4) 2_546 1_554 yes
F5 Eu F6 69.9(3) 1_554 2_656 yes
F5 Eu F7 71.6(4) 1_554 2_656 yes
F4 Eu F6 141.4(3) 2_546 2_656 yes
F4 Eu F7 135.1(3) 2_546 2_656 yes
F6 Eu F7 76.7(3) 2_656 2_656 yes
F1 Sn F4 88.5(4) . . yes
F1 Sn F5 178.2(7) . . yes
F1 Sn F6 89.6(5) . . yes
F1 Sn F3 91.6(5) . 2_646 yes
F1 Sn F2 89.7(4) . 2_656 yes
F4 Sn F5 90.6(4) . . yes
F4 Sn F6 164.7(3) . . yes
F3 Sn F4 92.6(3) 2_646 . yes
F2 Sn F4 109.1(4) 2_656 . yes
F5 Sn F6 91.7(5) . . yes
F3 Sn F5 90.0(5) 2_646 . yes
F2 Sn F5 89.2(4) 2_656 . yes
F3 Sn F6 72.3(3) 2_646 . yes
F2 Sn F6 86.1(3) 2_656 . yes
F2 Sn F3 158.3(4) 2_656 2_646 yes
Eu F1 Sn 173.6(5) . . yes
Eu F2 Sn 162.4(5) . 2_646 yes
Eu F3 Sn 148.0(4) 1_655 2_656 yes
Eu F4 Sn 152.7(4) 2_556 . yes
Eu F5 Sn 140.1(3) 1_556 . yes
Eu F6 Sn 158.5(4) 2_646 . yes
Eu F7 Eu 145.6(3) 1_656 2_646 yes

loop_
_geom_bond_atom_site_label_1
_geom_bond_atom_site_label_2
_geom_bond_distance
_geom_bond_site_symmetry_2
_geom_bond_publ_flag
Eu F1 2.360(5) . yes
Eu F2 2.276(9) . yes
Eu F7 2.206(7) 1_454 yes
Eu F3 2.364(8) 1_455 yes
Eu F5 2.411(5) 1_554 yes
Eu F4 2.355(8) 2_546 yes
Eu F6 2.346(8) 2_656 yes
Eu F7 2.280(7) 2_656 yes
Sn F1 1.934(5) . yes
Sn F4 1.939(8) . yes
Sn F5 1.939(5) . yes
Sn F6 1.933(8) . yes
Sn F3 1.984(8) 2_646 yes
Sn F2 1.973(9) 2_656 yes

loop_
_geom_torsion_atom_site_label_1
_geom_torsion_atom_site_label_2
_geom_torsion_atom_site_label_3
_geom_torsion_atom_site_label_4
_geom_torsion
_geom_torsion_site_symmetry_1
_geom_torsion_site_symmetry_3
_geom_torsion_site_symmetry_4
_geom_torsion_publ_flag
F1 Eu F3 Sn 124.0(9) . 1_455 2_556 no
F2 Eu F3 Sn 156.6(6) . 1_455 2_556 no
F1 Eu F5 Sn -179.0(10) . 1_554 1_554 no
F2 Eu F5 Sn 129.0(13) . 1_554 1_554 no
F1 Eu F4 Sn 151.4(10) . 2_546 2_546 no
F2 Eu F4 Sn -129.7(9) . 2_546 2_546 no
F1 Eu F6 Sn -133.1(12) . 2_656 2_656 no
F2 Eu F6 Sn 149.2(12) . 2_656 2_656 no
F1 Sn F4 Eu -149.1(9) . . 2_556 no
F5 Sn F4 Eu 29.4(10) . . 2_556 no
F3 Sn F4 Eu 119.4(9) 2_646 . 2_556 no
F2 Sn F4 Eu -60.0(9) 2_656 . 2_556 no
F4 Sn F5 Eu 37.1(13) . . 1_556 no
F6 Sn F5 Eu -127.8(12) . . 1_556 no
F3 Sn F5 Eu -55.5(12) 2_646 . 1_556 no
F2 Sn F5 Eu 146.2(13) 2_656 . 1_556 no
F1 Sn F6 Eu 131.4(12) . . 2_646 no
F5 Sn F6 Eu -47.4(12) . . 2_646 no
F3 Sn F6 Eu -136.8(12) 2_646 . 2_646 no
F2 Sn F6 Eu 41.7(11) 2_656 . 2_646 no
F1 Sn F3 Eu -132.5(8) . 2_646 2_546 no
F4 Sn F3 Eu -43.9(8) . 2_646 2_546 no
F5 Sn F3 Eu 46.7(8) . 2_646 2_546 no
F6 Sn F3 Eu 138.5(8) . 2_646 2_546 no
